data_7020391
loop_
_publ_author_name
'Zhang, Rui'
'Zhu, Lin'
'Lu, Zhenzhong'
'Yan, Hong'
'Bregadze, Vladimir I.'

_publ_section_title
;
 Reactivity of 16-electron half-sandwich cobalt compounds containing a
 chelating 1,2-dicarba-closo-dodecaborane-1,2-dithiolate ligand towards
 methyl propiolate and dithio ligands.
;
_journal_issue 39
_journal_name_full 'Dalton transactions (Cambridge, England : 2003)'
_journal_page_first 12054
_journal_page_last 12063
_journal_paper_doi 10.1039/c2dt31425h
_journal_volume 41
_journal_year 2012
_chemical_formula_moiety 'C20 H29 B10 Co O6 S2'
_chemical_formula_sum 'C20 H29 B10 Co O6 S2'
_chemical_formula_weight 596.58
_chemical_name_systematic
;
?
;
_space_group_IT_number 14
_symmetry_cell_setting monoclinic
_symmetry_space_group_name_Hall '-P 2ybc'
_symmetry_space_group_name_H-M 'P 1 21/c 1'
_atom_sites_solution_hydrogens geom
_atom_sites_solution_primary direct
_atom_sites_solution_secondary difmap
_audit_creation_method SHELXL-97
_cell_angle_alpha 90.00
_cell_angle_beta 95.195(2)
_cell_angle_gamma 90.00
_cell_formula_units_Z 4
_cell_length_a 18.876(3)
_cell_length_b 7.2866(11)
_cell_length_c 20.337(3)
_cell_measurement_reflns_used 2396
_cell_measurement_temperature 291(2)
_cell_measurement_theta_max 24.768
_cell_measurement_theta_min 2.467
_cell_volume 2785.7(7)
_computing_cell_refinement SMART
_computing_data_collection 'SMART (Bruker, 2000)'
_computing_data_reduction 'SAINT (Bruker, 2000)'
_computing_molecular_graphics SHELXTL
_computing_publication_material SHELXTL
_computing_structure_refinement SHELXTL
_computing_structure_solution 'SHELXTL (Bruker, 2000)'
_diffrn_ambient_temperature 291(2)
_diffrn_measured_fraction_theta_full 0.997
_diffrn_measured_fraction_theta_max 0.997
_diffrn_measurement_device_type 'Bruker Smart Apex CCD'
_diffrn_measurement_method 'phi and omega scans'
_diffrn_radiation_monochromator graphite
_diffrn_radiation_source 'fine-focus sealed tube'
_diffrn_radiation_type MoK\a
_diffrn_radiation_wavelength 0.71073
_diffrn_reflns_av_R_equivalents 0.0848
_diffrn_reflns_av_sigmaI/netI 0.1031
_diffrn_reflns_limit_h_max 22
_diffrn_reflns_limit_h_min -15
_diffrn_reflns_limit_k_max 8
_diffrn_reflns_limit_k_min -8
_diffrn_reflns_limit_l_max 24
_diffrn_reflns_limit_l_min -24
_diffrn_reflns_number 13363
_diffrn_reflns_theta_full 25.00
_diffrn_reflns_theta_max 25.00
_diffrn_reflns_theta_min 2.01
_exptl_absorpt_coefficient_mu 0.802
_exptl_absorpt_correction_T_max 0.838
_exptl_absorpt_correction_T_min 0.805
_exptl_absorpt_correction_type multi-scan
_exptl_absorpt_process_details 'SADABS; Bruker, 2000'
_exptl_crystal_colour BROWN
_exptl_crystal_density_diffrn 1.422
_exptl_crystal_density_method 'not measured'
_exptl_crystal_description BLOCK
_exptl_crystal_F_000 1224
_exptl_crystal_size_max 0.27
_exptl_crystal_size_mid 0.26
_exptl_crystal_size_min 0.22
_refine_diff_density_max 0.442
_refine_diff_density_min -0.420
_refine_diff_density_rms 0.058
_refine_ls_extinction_method none
_refine_ls_goodness_of_fit_ref 0.856
_refine_ls_hydrogen_treatment constr
_refine_ls_matrix_type full
_refine_ls_number_parameters 356
_refine_ls_number_reflns 4909
_refine_ls_number_restraints 0
_refine_ls_restrained_S_all 0.856
_refine_ls_R_factor_all 0.0738
_refine_ls_R_factor_gt 0.0432
_refine_ls_shift/su_max 0.001
_refine_ls_shift/su_mean 0.000
_refine_ls_structure_factor_coef Fsqd
_refine_ls_weighting_details 'calc w=1/[\s^2^(Fo^2^)+(0.0039P)^2^+0.0000P] where P=(Fo^2^+2Fc^2^)/3'
_refine_ls_weighting_scheme calc
_refine_ls_wR_factor_gt 0.0710
_refine_ls_wR_factor_ref 0.0762
_reflns_number_gt 3017
_reflns_number_total 4909
_reflns_threshold_expression >2sigma(I)
_cod_data_source_file c2dt31425h.txt
_cod_data_source_block 4
_cod_depositor_comments
;
The following automatic conversions were performed:

'_symmetry_cell_setting' value 'MONOCLINIC' changed to 'monoclinic'
according to /home/saulius/struct/CIF-dictionaries/cif_core.dic
dictionary named 'cif_core.dic' version 2.4.2 from
2011-04-26.

'_exptl_absorpt_correction_type' value 'MULTI-SCAN'
changed to 'multi-scan' according to
/home/saulius/struct/CIF-dictionaries/cif_core.dic dictionary named
'cif_core.dic' version 2.4.2 from 2011-04-26.

Automatic conversion script
Id: cif_fix_values 1891 2012-01-12 08:04:46Z andrius 
;
_cod_original_cell_volume 2785.8(7)
_cod_original_sg_symbol_H-M 'P 21/c'
_cod_database_code 7020391

loop_
_symmetry_equiv_pos_as_xyz
'x, y, z'
'-x, y+1/2, -z+1/2'
'-x, -y, -z'
'x, -y-1/2, z-1/2'

loop_
_atom_site_label
_atom_site_type_symbol
_atom_site_fract_x
_atom_site_fract_y
_atom_site_fract_z
_atom_site_U_iso_or_equiv
_atom_site_adp_type
_atom_site_occupancy
_atom_site_symmetry_multiplicity
_atom_site_calc_flag
_atom_site_refinement_flags
B3 B 0.27205(19) 1.0242(5) 0.67124(18) 0.0313(9) Uani 1 1 d .
B4 B 0.41517(19) 0.9991(5) 0.74316(19) 0.0353(10) Uani 1 1 d .
H4 H 0.4470 0.9771 0.7905 0.042 Uiso 1 1 calc R
B5 B 0.40796(19) 0.8290(6) 0.68084(18) 0.0358(10) Uani 1 1 d .
H5 H 0.4357 0.6967 0.6879 0.043 Uiso 1 1 calc R
B6 B 0.3142(2) 1.0615(5) 0.59828(18) 0.0372(10) Uani 1 1 d .
H6 H 0.2823 1.0822 0.5509 0.045 Uiso 1 1 calc R
B7 B 0.3216(2) 0.8409(5) 0.63766(18) 0.0351(10) Uani 1 1 d .
H7 H 0.2945 0.7169 0.6173 0.042 Uiso 1 1 calc R
B8 B 0.3214(2) 1.2323(5) 0.66202(18) 0.0371(10) Uani 1 1 d .
H8 H 0.2933 1.3646 0.6571 0.045 Uiso 1 1 calc R
B9 B 0.4078(2) 1.2168(5) 0.70486(19) 0.0386(10) Uani 1 1 d .
H9 H 0.4355 1.3377 0.7271 0.046 Uiso 1 1 calc R
B10 B 0.4540(2) 1.0355(5) 0.66837(18) 0.0383(10) Uani 1 1 d .
H10 H 0.5120 1.0387 0.6661 0.046 Uiso 1 1 calc R
B11 B 0.3968(2) 0.9401(6) 0.60373(19) 0.0398(10) Uani 1 1 d .
H11 H 0.4179 0.8818 0.5596 0.048 Uiso 1 1 calc R
B12 B 0.3958(2) 1.1811(6) 0.61897(19) 0.0416(11) Uani 1 1 d .
H12 H 0.4161 1.2807 0.5846 0.050 Uiso 1 1 calc R
C1 C 0.33478(15) 0.8943(4) 0.71978(14) 0.0267(8) Uani 1 1 d .
C2 C 0.33509(16) 1.1161(4) 0.73458(14) 0.0300(8) Uani 1 1 d .
C3 C 0.3887(2) 1.0169(6) 0.93748(16) 0.0516(11) Uani 1 1 d .
C4 C 0.3222(2) 1.0379(6) 0.96478(16) 0.0554(11) Uani 1 1 d .
H4A H 0.3033 1.1475 0.9787 0.067 Uiso 1 1 calc R
C5 C 0.2900(2) 0.8629(6) 0.96695(17) 0.0590(12) Uani 1 1 d .
H5A H 0.2473 0.8366 0.9845 0.071 Uiso 1 1 calc R
C6 C 0.3333(2) 0.7372(6) 0.93829(18) 0.0568(11) Uani 1 1 d .
H6A H 0.3240 0.6129 0.9317 0.068 Uiso 1 1 calc R
C7 C 0.3941(2) 0.8332(6) 0.92108(17) 0.0544(11) Uani 1 1 d .
H7A H 0.4321 0.7808 0.9017 0.065 Uiso 1 1 calc R
C8 C 0.4422(2) 1.1653(6) 0.93003(19) 0.0796(14) Uani 1 1 d .
H8A H 0.4614 1.2059 0.9729 0.119 Uiso 1 1 calc R
H8B H 0.4196 1.2665 0.9063 0.119 Uiso 1 1 calc R
H8C H 0.4799 1.1186 0.9061 0.119 Uiso 1 1 calc R
C9 C 0.1495(2) 1.3985(5) 0.9280(2) 0.0873(16) Uani 1 1 d .
H9A H 0.1023 1.4159 0.9071 0.131 Uiso 1 1 calc R
H9B H 0.1761 1.5103 0.9257 0.131 Uiso 1 1 calc R
H9C H 0.1469 1.3654 0.9734 0.131 Uiso 1 1 calc R
C10 C 0.1603(2) 1.0885(6) 0.89884(18) 0.0479(10) Uani 1 1 d .
C11 C 0.19537(18) 0.9468(5) 0.86071(16) 0.0401(9) Uani 1 1 d .
C12 C 0.15050(19) 0.8355(5) 0.82406(17) 0.0458(10) Uani 1 1 d .
H12A H 0.1025 0.8515 0.8296 0.055 Uiso 1 1 calc R
C13 C 0.16601(18) 0.6957(5) 0.77762(17) 0.0407(9) Uani 1 1 d .
C14 C 0.22868(17) 0.6556(4) 0.75538(16) 0.0377(9) Uani 1 1 d .
H14 H 0.2294 0.5716 0.7210 0.045 Uiso 1 1 calc R
C15 C 0.1018(2) 0.5942(5) 0.7470(2) 0.0552(11) Uani 1 1 d .
C16 C 0.0524(2) 0.4279(5) 0.6553(2) 0.0898(16) Uani 1 1 d .
H16A H 0.0333 0.3390 0.6837 0.135 Uiso 1 1 calc R
H16B H 0.0674 0.3675 0.6169 0.135 Uiso 1 1 calc R
H16C H 0.0166 0.5174 0.6420 0.135 Uiso 1 1 calc R
C17 C 0.19293(17) 1.0418(4) 0.68465(16) 0.0390(9) Uani 1 1 d .
H17 H 0.1862 1.1031 0.7237 0.047 Uiso 1 1 calc R
C18 C 0.13229(18) 0.9866(4) 0.65146(18) 0.0449(10) Uani 1 1 d .
H18 H 0.0903 1.0175 0.6694 0.054 Uiso 1 1 calc R
C19 C 0.1254(2) 0.8819(5) 0.58938(19) 0.0460(10) Uani 1 1 d .
C20 C 0.0402(2) 0.7565(6) 0.5090(2) 0.0783(14) Uani 1 1 d .
H20A H 0.0497 0.8303 0.4716 0.117 Uiso 1 1 calc R
H20B H -0.0091 0.7218 0.5052 0.117 Uiso 1 1 calc R
H20C H 0.0693 0.6483 0.5102 0.117 Uiso 1 1 calc R
Co1 Co 0.29807(2) 0.93624(6) 0.87050(2) 0.03642(14) Uani 1 1 d .
O1 O 0.17205(13) 0.8229(4) 0.56004(12) 0.0658(8) Uani 1 1 d .
O2 O 0.05631(13) 0.8611(4) 0.56918(13) 0.0667(8) Uani 1 1 d .
O3 O 0.11270(13) 0.5181(3) 0.69030(14) 0.0652(8) Uani 1 1 d .
O4 O 0.04666(16) 0.5878(4) 0.77232(17) 0.0995(12) Uani 1 1 d .
O5 O 0.18448(16) 1.2540(4) 0.89474(15) 0.0844(10) Uani 1 1 d .
O6 O 0.11084(18) 1.0593(4) 0.93011(16) 0.1081(13) Uani 1 1 d .
S1 S 0.30941(4) 0.75229(11) 0.78729(4) 0.0342(2) Uani 1 1 d .
S2 S 0.30084(5) 1.19316(12) 0.80875(4) 0.0386(2) Uani 1 1 d .

loop_
_atom_site_aniso_label
_atom_site_aniso_U_11
_atom_site_aniso_U_22
_atom_site_aniso_U_33
_atom_site_aniso_U_23
_atom_site_aniso_U_13
_atom_site_aniso_U_12
B3 0.030(2) 0.036(2) 0.027(2) 0.0008(18) -0.0032(18) 0.0032(18)
B4 0.025(2) 0.049(3) 0.031(2) 0.0024(19) -0.0002(18) 0.0023(19)
B5 0.027(2) 0.051(3) 0.030(2) -0.005(2) 0.0033(18) 0.007(2)
B6 0.033(2) 0.054(3) 0.024(2) 0.003(2) -0.0022(18) 0.004(2)
B7 0.030(2) 0.050(3) 0.025(2) -0.0029(19) -0.0028(18) 0.006(2)
B8 0.040(3) 0.042(3) 0.030(2) 0.007(2) 0.0045(19) 0.003(2)
B9 0.037(2) 0.044(3) 0.034(2) 0.002(2) -0.0004(19) -0.008(2)
B10 0.027(2) 0.058(3) 0.031(2) 0.006(2) 0.0046(18) 0.002(2)
B11 0.031(2) 0.062(3) 0.027(2) 0.002(2) 0.0022(18) 0.005(2)
B12 0.042(3) 0.056(3) 0.027(2) 0.008(2) 0.0038(19) -0.002(2)
C1 0.0231(18) 0.033(2) 0.0240(18) 0.0023(15) 0.0009(14) 0.0015(14)
C2 0.0295(19) 0.036(2) 0.0250(18) 0.0013(15) 0.0023(15) 0.0015(15)
C3 0.045(3) 0.089(3) 0.019(2) 0.004(2) -0.0037(18) -0.012(2)
C4 0.058(3) 0.087(3) 0.021(2) -0.008(2) 0.0022(19) 0.006(3)
C5 0.047(3) 0.104(4) 0.026(2) 0.023(2) 0.0006(19) -0.014(3)
C6 0.059(3) 0.067(3) 0.043(3) 0.019(2) -0.005(2) 0.004(2)
C7 0.040(2) 0.092(3) 0.030(2) 0.013(2) -0.0029(18) 0.016(2)
C8 0.063(3) 0.128(4) 0.045(3) -0.005(3) -0.008(2) -0.042(3)
C9 0.092(4) 0.072(3) 0.105(4) -0.027(3) 0.045(3) 0.011(3)
C10 0.041(2) 0.059(3) 0.045(2) -0.003(2) 0.015(2) 0.002(2)
C11 0.036(2) 0.049(2) 0.037(2) 0.0036(18) 0.0107(17) 0.0035(18)
C12 0.031(2) 0.055(3) 0.052(3) -0.005(2) 0.0090(19) -0.0018(19)
C13 0.035(2) 0.040(2) 0.048(2) -0.0013(18) 0.0047(18) -0.0065(18)
C14 0.036(2) 0.039(2) 0.038(2) -0.0032(17) 0.0017(17) -0.0064(17)
C15 0.037(3) 0.056(3) 0.073(3) -0.008(2) 0.004(2) -0.008(2)
C16 0.066(3) 0.072(3) 0.126(5) -0.028(3) -0.018(3) -0.020(3)
C17 0.040(2) 0.044(2) 0.032(2) -0.0013(17) 0.0002(17) 0.0082(18)
C18 0.033(2) 0.057(3) 0.045(2) 0.0003(19) 0.0044(19) 0.0062(19)
C19 0.031(2) 0.057(3) 0.049(3) 0.000(2) -0.001(2) -0.003(2)
C20 0.056(3) 0.104(4) 0.073(3) -0.035(3) -0.006(2) -0.018(3)
Co1 0.0329(3) 0.0531(3) 0.0232(2) 0.0033(2) 0.0028(2) -0.0002(2)
O1 0.0356(16) 0.108(2) 0.0536(18) -0.0229(16) 0.0051(14) -0.0002(15)
O2 0.0338(16) 0.092(2) 0.073(2) -0.0298(17) -0.0046(14) -0.0033(14)
O3 0.0439(17) 0.080(2) 0.071(2) -0.0243(16) -0.0016(15) -0.0193(15)
O4 0.049(2) 0.115(3) 0.139(3) -0.050(2) 0.036(2) -0.0317(19)
O5 0.095(2) 0.060(2) 0.108(3) -0.0216(18) 0.062(2) -0.0062(18)
O6 0.115(3) 0.094(2) 0.129(3) -0.008(2) 0.087(3) 0.000(2)
S1 0.0311(5) 0.0402(5) 0.0312(5) 0.0057(4) 0.0027(4) 0.0023(4)
S2 0.0471(6) 0.0435(6) 0.0258(5) -0.0036(4) 0.0061(4) 0.0018(5)

loop_
_atom_type_symbol
_atom_type_description
_atom_type_scat_dispersion_real
_atom_type_scat_dispersion_imag
_atom_type_scat_source
C C 0.0033 0.0016 'International Tables Vol C Tables 4.2.6.8 and 6.1.1.4'
H H 0.0000 0.0000 'International Tables Vol C Tables 4.2.6.8 and 6.1.1.4'
B B 0.0013 0.0007 'International Tables Vol C Tables 4.2.6.8 and 6.1.1.4'
N N 0.0061 0.0033 'International Tables Vol C Tables 4.2.6.8 and 6.1.1.4'
O O 0.0106 0.0060 'International Tables Vol C Tables 4.2.6.8 and 6.1.1.4'
Co Co 0.3494 0.9721 'International Tables Vol C Tables 4.2.6.8 and 6.1.1.4'
S S 0.1246 0.1234 'International Tables Vol C Tables 4.2.6.8 and 6.1.1.4'

loop_
_geom_angle_atom_site_label_1
_geom_angle_atom_site_label_2
_geom_angle_atom_site_label_3
_geom_angle
C17 B3 C1 124.0(3)
C17 B3 B6 130.6(3)
C1 B3 B6 103.0(2)
C17 B3 B8 117.8(3)
C1 B3 B8 100.6(2)
B6 B3 B8 60.4(2)
C17 B3 B7 132.1(3)
C1 B3 B7 57.60(18)
B6 B3 B7 60.4(2)
B8 B3 B7 107.1(3)
C17 B3 C2 115.4(3)
C1 B3 C2 55.12(17)
B6 B3 C2 103.0(2)
B8 B3 C2 56.39(19)
B7 B3 C2 102.4(2)
C1 B4 C2 56.79(19)
C1 B4 B9 104.1(3)
C2 B4 B9 58.68(19)
C1 B4 B10 104.6(3)
C2 B4 B10 105.4(3)
B9 B4 B10 60.5(2)
C1 B4 B5 58.95(19)
C2 B4 B5 105.3(3)
B9 B4 B5 108.4(3)
B10 B4 B5 60.0(2)
C1 B4 H4 125.0
C2 B4 H4 124.3
B9 B4 H4 122.1
B10 B4 H4 122.6
B5 B4 H4 121.7
C1 B5 B11 104.3(3)
C1 B5 B10 104.9(3)
B11 B5 B10 60.1(2)
C1 B5 B4 59.29(19)
B11 B5 B4 108.1(3)
B10 B5 B4 60.0(2)
C1 B5 B7 58.45(19)
B11 B5 B7 60.5(2)
B10 B5 B7 109.1(3)
B4 B5 B7 109.1(3)
C1 B5 H5 125.0
B11 B5 H5 122.5
B10 B5 H5 122.0
B4 B5 H5 121.0
B7 B5 H5 120.7
B3 B6 B11 109.2(3)
B3 B6 B12 108.7(3)
B11 B6 B12 59.9(2)
B3 B6 B8 60.7(2)
B11 B6 B8 106.8(3)
B12 B6 B8 58.9(2)
B3 B6 B7 60.7(2)
B11 B6 B7 59.8(2)
B12 B6 B7 107.5(3)
B8 B6 B7 107.5(3)
B3 B6 H6 120.4
B11 B6 H6 121.8
B12 B6 H6 122.1
B8 B6 H6 122.5
B7 B6 H6 121.9
C1 B7 B5 58.96(19)
C1 B7 B11 103.6(3)
B5 B7 B11 59.1(2)
C1 B7 B6 103.3(3)
B5 B7 B6 107.1(3)
B11 B7 B6 59.9(2)
C1 B7 B3 59.71(19)
B5 B7 B3 109.4(3)
B11 B7 B3 107.7(3)
B6 B7 B3 58.83(19)
C1 B7 H7 125.1
B5 B7 H7 121.2
B11 B7 H7 123.1
B6 B7 H7 123.6
B3 B7 H7 120.8
C2 B8 B12 105.1(3)
C2 B8 B9 58.9(2)
B12 B8 B9 59.6(2)
C2 B8 B6 106.1(3)
B12 B8 B6 60.4(2)
B9 B8 B6 108.4(3)
C2 B8 B3 61.91(19)
B12 B8 B3 108.5(3)
B9 B8 B3 110.8(3)
B6 B8 B3 58.9(2)
C2 B8 H8 123.3
B12 B8 H8 122.7
B9 B8 H8 120.8
B6 B8 H8 122.5
B3 B8 H8 119.9
C2 B9 B12 104.6(3)
C2 B9 B4 59.60(19)
B12 B9 B4 107.6(3)
C2 B9 B8 58.19(19)
B12 B9 B8 59.6(2)
B4 B9 B8 107.7(3)
C2 B9 B10 105.5(3)
B12 B9 B10 60.1(2)
B4 B9 B10 59.7(2)
B8 B9 B10 107.7(3)
C2 B9 H9 124.3
B12 B9 H9 122.7
B4 B9 H9 121.5
B8 B9 H9 122.0
B10 B9 H9 122.2
B4 B10 B5 60.0(2)
B4 B10 B11 107.9(3)
B5 B10 B11 59.7(2)
B4 B10 B12 107.0(3)
B5 B10 B12 107.6(3)
B11 B10 B12 60.5(2)
B4 B10 B9 59.7(2)
B5 B10 B9 107.8(3)
B11 B10 B9 108.2(3)
B12 B10 B9 59.4(2)
B4 B10 H10 122.1
B5 B10 H10 121.9
B11 B10 H10 121.4
B12 B10 H10 122.2
B9 B10 H10 121.9
B5 B11 B10 60.2(2)
B5 B11 B12 107.5(3)
B10 B11 B12 59.9(2)
B5 B11 B7 60.3(2)
B10 B11 B7 109.0(3)
B12 B11 B7 108.1(3)
B5 B11 B6 108.4(3)
B10 B11 B6 108.8(3)
B12 B11 B6 60.1(2)
B7 B11 B6 60.3(2)
B5 B11 H11 121.8
B10 B11 H11 121.1
B12 B11 H11 122.1
B7 B11 H11 121.2
B6 B11 H11 121.2
B9 B12 B8 60.8(2)
B9 B12 B10 60.6(2)
B8 B12 B10 109.1(3)
B9 B12 B11 108.4(3)
B8 B12 B11 108.4(3)
B10 B12 B11 59.6(2)
B9 B12 B6 109.6(3)
B8 B12 B6 60.7(2)
B10 B12 B6 108.6(3)
B11 B12 B6 60.1(2)
B9 B12 H12 120.8
B8 B12 H12 121.0
B10 B12 H12 121.4
B11 B12 H12 122.0
B6 B12 H12 120.9
C2 C1 B7 113.6(2)
C2 C1 B5 111.5(2)
B7 C1 B5 62.6(2)
C2 C1 B4 61.72(19)
B7 C1 B4 114.6(2)
B5 C1 B4 61.8(2)
C2 C1 B3 64.03(19)
B7 C1 B3 62.7(2)
B5 C1 B3 114.9(2)
B4 C1 B3 116.7(2)
C2 C1 S1 114.72(18)
B7 C1 S1 125.7(2)
B5 C1 S1 117.9(2)
B4 C1 S1 109.2(2)
B3 C1 S1 121.5(2)
C1 C2 B8 109.5(2)
C1 C2 B9 110.2(2)
B8 C2 B9 62.9(2)
C1 C2 B4 61.49(18)
B8 C2 B4 113.3(2)
B9 C2 B4 61.7(2)
C1 C2 S2 117.94(19)
B8 C2 S2 122.6(2)
B9 C2 S2 121.8(2)
B4 C2 S2 116.7(2)
C1 C2 B3 60.84(18)
B8 C2 B3 61.7(2)
B9 C2 B3 113.9(2)
B4 C2 B3 113.8(2)
S2 C2 B3 117.1(2)
C7 C3 C4 106.5(4)
C7 C3 C8 127.5(4)
C4 C3 C8 126.0(4)
C7 C3 Co1 70.0(2)
C4 C3 Co1 66.5(2)
C8 C3 Co1 129.3(3)
C5 C4 C3 108.1(4)
C5 C4 Co1 69.3(2)
C3 C4 Co1 74.2(2)
C5 C4 H4A 125.9
C3 C4 H4A 125.9
Co1 C4 H4A 122.2
C6 C5 C4 108.1(4)
C6 C5 Co1 71.0(2)
C4 C5 Co1 70.51(19)
C6 C5 H5A 126.0
C4 C5 H5A 126.0
Co1 C5 H5A 124.2
C5 C6 C7 107.4(4)
C5 C6 Co1 69.6(2)
C7 C6 Co1 73.0(2)
C5 C6 H6A 126.3
C7 C6 H6A 126.3
Co1 C6 H6A 122.7
C3 C7 C6 109.8(4)
C3 C7 Co1 72.4(2)
C6 C7 Co1 67.7(2)
C3 C7 H7A 125.1
C6 C7 H7A 125.1
Co1 C7 H7A 126.3
C3 C8 H8A 109.5
C3 C8 H8B 109.5
H8A C8 H8B 109.5
C3 C8 H8C 109.5
H8A C8 H8C 109.5
H8B C8 H8C 109.5
O5 C9 H9A 109.5
O5 C9 H9B 109.5
H9A C9 H9B 109.5
O5 C9 H9C 109.5
H9A C9 H9C 109.5
H9B C9 H9C 109.5
O6 C10 O5 119.8(4)
O6 C10 C11 124.2(4)
O5 C10 C11 116.0(3)
C12 C11 C10 114.9(3)
C12 C11 Co1 127.4(3)
C10 C11 Co1 117.7(3)
C11 C12 C13 129.4(3)
C11 C12 H12A 115.3
C13 C12 H12A 115.3
C14 C13 C12 128.1(3)
C14 C13 C15 117.2(3)
C12 C13 C15 114.6(3)
C13 C14 S1 123.7(3)
C13 C14 H14 118.2
S1 C14 H14 118.2
O4 C15 O3 124.7(4)
O4 C15 C13 122.5(4)
O3 C15 C13 112.8(3)
O3 C16 H16A 109.5
O3 C16 H16B 109.5
H16A C16 H16B 109.5
O3 C16 H16C 109.5
H16A C16 H16C 109.5
H16B C16 H16C 109.5
C18 C17 B3 133.0(3)
C18 C17 H17 113.5
B3 C17 H17 113.5
C17 C18 C19 126.5(3)
C17 C18 H18 116.8
C19 C18 H18 116.8
O1 C19 O2 123.4(4)
O1 C19 C18 127.4(3)
O2 C19 C18 109.3(3)
O2 C20 H20A 109.5
O2 C20 H20B 109.5
H20A C20 H20B 109.5
O2 C20 H20C 109.5
H20A C20 H20C 109.5
H20B C20 H20C 109.5
C11 Co1 C5 87.04(15)
C11 Co1 C4 102.48(15)
C5 Co1 C4 40.17(13)
C11 Co1 C6 110.84(15)
C5 Co1 C6 39.44(13)
C4 Co1 C6 66.58(16)
C11 Co1 C7 149.62(14)
C5 Co1 C7 65.27(15)
C4 Co1 C7 64.75(15)
C6 Co1 C7 39.25(13)
C11 Co1 C3 141.33(15)
C5 Co1 C3 65.96(14)
C4 Co1 C3 39.24(13)
C6 Co1 C3 65.40(15)
C7 Co1 C3 37.52(13)
C11 Co1 S1 96.45(11)
C5 Co1 S1 126.99(14)
C4 Co1 S1 155.42(11)
C6 Co1 S1 92.17(12)
C7 Co1 S1 91.08(11)
C3 Co1 S1 121.71(12)
C11 Co1 S2 89.03(10)
C5 Co1 S2 139.04(14)
C4 Co1 S2 101.81(12)
C6 Co1 S2 158.40(12)
C7 Co1 S2 119.85(12)
C3 Co1 S2 93.90(11)
S1 Co1 S2 93.96(4)
C19 O2 C20 116.2(3)
C15 O3 C16 116.5(3)
C10 O5 C9 118.1(3)
C14 S1 C1 103.25(15)
C14 S1 Co1 113.04(12)
C1 S1 Co1 106.67(10)
C2 S2 Co1 103.74(10)

loop_
_geom_bond_atom_site_label_1
_geom_bond_atom_site_label_2
_geom_bond_distance
B3 C17 1.548(5)
B3 C1 1.750(4)
B3 B6 1.766(5)
B3 B8 1.798(5)
B3 B7 1.801(5)
B3 C2 1.802(5)
B4 C1 1.727(5)
B4 C2 1.730(5)
B4 B9 1.767(5)
B4 B10 1.768(5)
B4 B5 1.769(5)
B4 H4 1.1000
B5 C1 1.720(4)
B5 B11 1.760(5)
B5 B10 1.768(5)
B5 B7 1.782(5)
B5 H5 1.1000
B6 B11 1.788(5)
B6 B12 1.787(6)
B6 B8 1.794(5)
B6 B7 1.796(5)
B6 H6 1.1000
B7 C1 1.711(4)
B7 B11 1.786(5)
B7 H7 1.1000
B8 C2 1.701(5)
B8 B12 1.761(5)
B8 B9 1.782(5)
B8 H8 1.1000
B9 C2 1.714(5)
B9 B12 1.760(5)
B9 B10 1.782(5)
B9 H9 1.1000
B10 B11 1.767(5)
B10 B12 1.773(5)
B10 H10 1.1000
B11 B12 1.784(5)
B11 H11 1.1000
B12 H12 1.1000
C1 C2 1.644(4)
C1 S1 1.818(3)
C2 S2 1.785(3)
C3 C7 1.386(5)
C3 C4 1.426(5)
C3 C8 1.496(5)
C3 Co1 2.169(4)
C4 C5 1.415(5)
C4 Co1 2.068(3)
C4 H4A 0.9300
C5 C6 1.391(5)
C5 Co1 2.052(3)
C5 H5A 0.9300
C6 C7 1.415(5)
C6 Co1 2.069(3)
C6 H6A 0.9300
C7 Co1 2.138(4)
C7 H7A 0.9300
C8 H8A 0.9600
C8 H8B 0.9600
C8 H8C 0.9600
C9 O5 1.443(4)
C9 H9A 0.9600
C9 H9B 0.9600
C9 H9C 0.9600
C10 O6 1.195(4)
C10 O5 1.294(4)
C10 C11 1.483(4)
C11 C12 1.348(4)
C11 Co1 1.932(3)
C12 C13 1.437(4)
C12 H12A 0.9300
C13 C14 1.337(4)
C13 C15 1.505(5)
C14 S1 1.750(3)
C14 H14 0.9300
C15 O4 1.203(4)
C15 O3 1.313(4)
C16 O3 1.444(4)
C16 H16A 0.9600
C16 H16B 0.9600
C16 H16C 0.9600
C17 C18 1.337(4)
C17 H17 0.9300
C18 C19 1.471(5)
C18 H18 0.9300
C19 O1 1.188(4)
C19 O2 1.340(4)
C20 O2 1.451(4)
C20 H20A 0.9600
C20 H20B 0.9600
C20 H20C 0.9600
Co1 S1 2.1843(10)
Co1 S2 2.2575(10)
